data_2237782
loop_
_publ_author_name
'Centore, Roberto'
'Piccialli, Vincenzo'
'Tuzi, Angela'

_publ_section_title
;
 3,3'-({4-[(4,5-Dicyano-1<i>H</i>-imidazol-2-yl)diazenyl]phenyl}imino)dipropionic
 acid
;
_journal_coeditor_code BX2439
_journal_issue 5
_journal_name_full 'Acta Crystallographica Section E'
_journal_page_first o802
_journal_page_last o803
_journal_paper_doi 10.1107/S1600536813011185
_journal_volume 69
_journal_year 2013
_chemical_formula_iupac 'C17 H15 N7 O4'
_chemical_formula_moiety 'C17 H15 N7 O4'
_chemical_formula_sum 'C17 H15 N7 O4'
_chemical_formula_weight 381.36
_chemical_name_systematic '3,3'-({4-[(4,5-Dicyano-1<i>H</i>-imidazol-2-yl)diazenyl]phenyl}imino)dipropionic acid'
_space_group_IT_number 2
_symmetry_cell_setting triclinic
_symmetry_space_group_name_Hall '-P 1'
_symmetry_space_group_name_H-M 'P -1'
_atom_sites_solution_hydrogens geom
_atom_sites_solution_primary direct
_atom_sites_solution_secondary difmap
_audit_creation_method SHELXL-97
_cell_angle_alpha 105.40(2)
_cell_angle_beta 103.96(4)
_cell_angle_gamma 104.84(4)
_cell_formula_units_Z 2
_cell_length_a 6.895(5)
_cell_length_b 10.443(3)
_cell_length_c 13.373(3)
_cell_measurement_reflns_used 25
_cell_measurement_temperature 293(2)
_cell_measurement_theta_max 9.75
_cell_measurement_theta_min 7.22
_cell_volume 846.5(8)
_computing_cell_refinement '<i>CELLFITW</i> (Centore, 2004)'
_computing_data_collection '<i>MACH3/PC</i> Software (Nonius, 1996)'
_computing_data_reduction 'XCAD4 (Harms & Wocadlo, 1995)'
_computing_molecular_graphics
;
ORTEP-3 for Windows (Farrugia, 2012) and
<i>Mercury</i> (Macrae <i>et al.</i>, 2006)
;
_computing_publication_material
;
WinGX (Farrugia, 2012)
;
_computing_structure_refinement 'SHELXL97 (Sheldrick, 2008)'
_computing_structure_solution 'SIR97 (Altomare <i>et al.</i>, 1999)'
_diffrn_ambient_temperature 293(2)
_diffrn_measured_fraction_theta_full 1.000
_diffrn_measured_fraction_theta_max 1.000
_diffrn_measurement_device '\k-geometry diffractometer'
_diffrn_measurement_device_type 'Enraf--Nonius MACH3'
_diffrn_measurement_method 'Nonprofiled \w scans'
_diffrn_radiation_monochromator graphite
_diffrn_radiation_source 'fine-focus sealed tube'
_diffrn_radiation_type Mok\a
_diffrn_radiation_wavelength 0.71073
_diffrn_reflns_av_R_equivalents 0.0738
_diffrn_reflns_av_sigmaI/netI 0.3567
_diffrn_reflns_limit_h_max 8
_diffrn_reflns_limit_h_min -9
_diffrn_reflns_limit_k_max 13
_diffrn_reflns_limit_k_min -13
_diffrn_reflns_limit_l_max 17
_diffrn_reflns_limit_l_min 0
_diffrn_reflns_number 4256
_diffrn_reflns_theta_full 27.97
_diffrn_reflns_theta_max 27.97
_diffrn_reflns_theta_min 1.67
_diffrn_standards_decay_% 0
_diffrn_standards_interval_time 120
_diffrn_standards_number 1
_exptl_absorpt_coefficient_mu 0.112
_exptl_absorpt_correction_type none
_exptl_crystal_colour red
_exptl_crystal_density_diffrn 1.496
_exptl_crystal_density_method 'not measured'
_exptl_crystal_description plate
_exptl_crystal_F_000 396
_exptl_crystal_size_max 0.26
_exptl_crystal_size_mid 0.13
_exptl_crystal_size_min 0.07
_refine_diff_density_max 0.297
_refine_diff_density_min -0.325
_refine_ls_extinction_method none
_refine_ls_goodness_of_fit_ref 0.905
_refine_ls_hydrogen_treatment mixed
_refine_ls_matrix_type full
_refine_ls_number_parameters 262
_refine_ls_number_reflns 4082
_refine_ls_number_restraints 0
_refine_ls_restrained_S_all 0.905
_refine_ls_R_factor_all 0.3262
_refine_ls_R_factor_gt 0.0754
_refine_ls_shift/su_max 0.000
_refine_ls_shift/su_mean 0.000
_refine_ls_structure_factor_coef Fsqd
_refine_ls_weighting_details 'calc w=1/[\s^2^(Fo^2^)+(0.0720P)^2^+0.0000P] where P=(Fo^2^+2Fc^2^)/3'
_refine_ls_weighting_scheme calc
_refine_ls_wR_factor_gt 0.1475
_refine_ls_wR_factor_ref 0.2163
_reflns_number_gt 1220
_reflns_number_total 4082
_reflns_threshold_expression I>2sigma(I)
_cod_data_source_file bx2439.cif
_cod_data_source_block I
_cod_original_cell_volume 846.5(7)
_cod_database_code 2237782
_cod_database_fobs_code 2237782

loop_
_symmetry_equiv_pos_as_xyz
'x, y, z'
'-x, -y, -z'

loop_
_atom_site_type_symbol
_atom_site_label
_atom_site_fract_x
_atom_site_fract_y
_atom_site_fract_z
_atom_site_U_iso_or_equiv
_atom_site_adp_type
_atom_site_calc_flag
_atom_site_refinement_flags
_atom_site_occupancy
_atom_site_symmetry_multiplicity
O O1 0.5087(7) 0.2972(5) 0.6271(4) 0.0695(14) Uani d . 1 1
O O2 0.7415(7) 0.2144(5) 0.5641(3) 0.0546(13) Uani d . 1 1
H H2 0.828(10) 0.252(7) 0.625(5) 0.065 Uiso d . 1 1
O O3 -0.6820(6) -0.1393(4) 0.2211(3) 0.0449(11) Uani d . 1 1
H H3 -0.791(9) -0.207(6) 0.168(4) 0.054 Uiso d . 1 1
O O4 -0.4973(6) -0.2424(4) 0.1314(3) 0.0579(13) Uani d . 1 1
N N1 0.0479(6) 0.1074(4) 0.3096(3) 0.0347(11) Uani d . 1 1
N N2 0.1576(6) 0.3969(4) 0.0245(3) 0.0330(11) Uani d . 1 1
N N3 0.0616(7) 0.3422(4) -0.0794(4) 0.0351(11) Uani d . 1 1
N N4 0.2872(7) 0.5635(5) -0.0763(4) 0.0321(12) Uani d . 1 1
H H4 0.327(8) 0.603(6) -0.010(4) 0.039 Uiso d . 1 1
N N5 0.0928(6) 0.3985(4) -0.2380(3) 0.0350(11) Uani d . 1 1
N N6 0.2377(9) 0.5392(6) -0.4342(5) 0.0736(18) Uani d . 1 1
N N7 0.5606(7) 0.8734(5) -0.1101(4) 0.0530(15) Uani d . 1 1
C C1 0.5542(10) 0.2307(6) 0.5524(5) 0.0443(16) Uani d . 1 1
C C2 0.4013(8) 0.1581(6) 0.4388(4) 0.0410(15) Uani d . 1 1
H H2A 0.3851 0.0586 0.4165 0.049 Uiso calc R 1 1
H H2B 0.4604 0.1965 0.3898 0.049 Uiso calc R 1 1
C C3 0.1838(8) 0.1715(6) 0.4252(4) 0.0390(14) Uani d . 1 1
H H3A 0.1175 0.1254 0.4685 0.047 Uiso calc R 1 1
H H3B 0.1990 0.2707 0.4522 0.047 Uiso calc R 1 1
C C4 -0.5053(8) -0.1506(6) 0.2034(4) 0.0360(14) Uani d . 1 1
C C5 -0.3145(8) -0.0271(6) 0.2831(4) 0.0443(15) Uani d . 1 1
H H5A -0.3144 -0.0190 0.3570 0.053 Uiso calc R 1 1
H H5B -0.3294 0.0582 0.2714 0.053 Uiso calc R 1 1
C C6 -0.1030(8) -0.0340(6) 0.2757(4) 0.0379(14) Uani d . 1 1
H H6A -0.0501 -0.0828 0.3226 0.045 Uiso calc R 1 1
H H6B -0.1197 -0.0867 0.2007 0.045 Uiso calc R 1 1
C C7 0.0604(7) 0.1772(6) 0.2383(4) 0.0327(13) Uani d . 1 1
C C8 -0.0607(8) 0.1135(5) 0.1257(4) 0.0327(13) Uani d . 1 1
H H8 -0.1607 0.0232 0.1005 0.039 Uiso calc R 1 1
C C9 -0.0354(7) 0.1804(5) 0.0534(4) 0.0318(13) Uani d . 1 1
H H9 -0.1138 0.1331 -0.0208 0.038 Uiso calc R 1 1
C C10 0.1061(7) 0.3192(5) 0.0874(4) 0.0319(13) Uani d . 1 1
C C11 0.2172(8) 0.3865(5) 0.2009(4) 0.0354(14) Uani d . 1 1
H H11 0.3079 0.4797 0.2262 0.042 Uiso calc R 1 1
C C12 0.1978(8) 0.3213(5) 0.2750(4) 0.0350(13) Uani d . 1 1
H H12 0.2732 0.3700 0.3494 0.042 Uiso calc R 1 1
C C13 0.1445(7) 0.4320(5) -0.1300(4) 0.0303(13) Uani d . 1 1
C C14 0.3292(8) 0.6199(5) -0.1517(4) 0.0342(14) Uani d . 1 1
C C15 0.2101(8) 0.5140(6) -0.2531(4) 0.0371(14) Uani d . 1 1
C C16 0.4603(8) 0.7600(6) -0.1284(4) 0.0382(14) Uani d . 1 1
C C17 0.2170(9) 0.5250(6) -0.3564(5) 0.0457(16) Uani d . 1 1

loop_
_atom_site_aniso_label
_atom_site_aniso_U_11
_atom_site_aniso_U_22
_atom_site_aniso_U_33
_atom_site_aniso_U_12
_atom_site_aniso_U_13
_atom_site_aniso_U_23
O1 0.074(3) 0.066(3) 0.041(3) 0.025(3) -0.002(2) -0.005(2)
O2 0.041(3) 0.058(3) 0.042(3) 0.008(2) -0.007(2) 0.010(2)
O3 0.031(2) 0.048(3) 0.039(2) -0.0005(19) 0.0067(19) 0.007(2)
O4 0.051(3) 0.051(3) 0.040(2) 0.001(2) 0.010(2) -0.013(2)
N1 0.031(2) 0.030(3) 0.029(3) -0.002(2) 0.001(2) 0.008(2)
N2 0.030(2) 0.030(3) 0.030(3) 0.005(2) 0.007(2) 0.005(2)
N3 0.037(3) 0.030(3) 0.034(3) 0.007(2) 0.012(2) 0.009(2)
N4 0.029(2) 0.025(3) 0.030(2) 0.001(2) 0.006(2) 0.003(2)
N5 0.027(2) 0.030(3) 0.035(3) 0.003(2) -0.001(2) 0.010(2)
N6 0.074(4) 0.083(5) 0.053(4) 0.009(3) 0.015(3) 0.029(3)
N7 0.044(3) 0.040(3) 0.067(4) 0.005(3) 0.020(3) 0.015(3)
C1 0.052(4) 0.030(4) 0.037(4) 0.005(3) 0.002(3) 0.010(3)
C2 0.041(3) 0.040(4) 0.033(3) 0.007(3) 0.003(3) 0.012(3)
C3 0.033(3) 0.041(4) 0.033(3) 0.001(3) 0.007(3) 0.011(3)
C4 0.034(3) 0.038(4) 0.031(3) 0.004(3) 0.007(3) 0.015(3)
C5 0.039(3) 0.040(4) 0.039(3) 0.000(3) 0.011(3) 0.005(3)
C6 0.034(3) 0.035(3) 0.034(3) 0.002(3) 0.005(3) 0.010(3)
C7 0.021(3) 0.029(3) 0.035(3) 0.005(2) 0.005(2) 0.000(3)
C8 0.027(3) 0.026(3) 0.036(3) 0.002(2) 0.006(2) 0.007(3)
C9 0.029(3) 0.024(3) 0.030(3) -0.002(2) 0.002(2) 0.007(2)
C10 0.022(3) 0.032(3) 0.032(3) 0.009(2) 0.002(2) 0.002(3)
C11 0.033(3) 0.025(3) 0.040(3) 0.002(2) 0.012(3) 0.006(3)
C12 0.035(3) 0.033(3) 0.024(3) 0.006(3) 0.005(2) 0.000(2)
C13 0.024(3) 0.033(3) 0.028(3) 0.008(2) 0.006(2) 0.006(2)
C14 0.029(3) 0.031(3) 0.036(3) 0.005(3) 0.008(2) 0.008(3)
C15 0.028(3) 0.042(4) 0.031(3) 0.007(3) 0.003(2) 0.008(3)
C16 0.031(3) 0.038(4) 0.045(4) 0.011(3) 0.013(3) 0.014(3)
C17 0.040(3) 0.049(4) 0.037(4) 0.004(3) 0.006(3) 0.014(3)

loop_
_atom_type_symbol
_atom_type_description
_atom_type_scat_dispersion_real
_atom_type_scat_dispersion_imag
_atom_type_scat_source
C C 0.0033 0.0016 'International Tables Vol C Tables 4.2.6.8 and 6.1.1.4'
H H 0.0000 0.0000 'International Tables Vol C Tables 4.2.6.8 and 6.1.1.4'
N N 0.0061 0.0033 'International Tables Vol C Tables 4.2.6.8 and 6.1.1.4'
O O 0.0106 0.0060 'International Tables Vol C Tables 4.2.6.8 and 6.1.1.4'

loop_
_geom_angle_atom_site_label_1
_geom_angle_atom_site_label_2
_geom_angle_atom_site_label_3
_geom_angle
_geom_angle_publ_flag
C1 O2 H2 116(5) no
C4 O3 H3 108(4) no
C7 N1 C6 121.5(4) no
C7 N1 C3 121.7(4) no
C6 N1 C3 116.7(4) no
N3 N2 C10 118.0(4) no
N2 N3 C13 109.7(4) no
C13 N4 C14 108.1(4) no
C13 N4 H4 124(4) no
C14 N4 H4 127(4) no
C13 N5 C15 105.1(4) no
O1 C1 O2 123.8(6) no
O1 C1 C2 122.5(6) no
O2 C1 C2 113.7(6) no
C1 C2 C3 114.2(5) no
C1 C2 H2A 108.7 no
C3 C2 H2A 108.7 no
C1 C2 H2B 108.7 no
C3 C2 H2B 108.7 no
H2A C2 H2B 107.6 no
N1 C3 C2 111.0(4) no
N1 C3 H3A 109.4 no
C2 C3 H3A 109.4 no
N1 C3 H3B 109.4 no
C2 C3 H3B 109.4 no
H3A C3 H3B 108.0 no
O4 C4 O3 125.1(5) no
O4 C4 C5 123.8(5) no
O3 C4 C5 111.0(5) no
C4 C5 C6 115.5(5) no
C4 C5 H5A 108.4 no
C6 C5 H5A 108.4 no
C4 C5 H5B 108.4 no
C6 C5 H5B 108.4 no
H5A C5 H5B 107.5 no
N1 C6 C5 110.1(4) no
N1 C6 H6A 109.6 no
C5 C6 H6A 109.6 no
N1 C6 H6B 109.6 no
C5 C6 H6B 109.6 no
H6A C6 H6B 108.2 no
N1 C7 C8 122.1(5) no
N1 C7 C12 120.9(5) no
C8 C7 C12 117.0(5) no
C9 C8 C7 121.7(5) no
C9 C8 H8 119.1 no
C7 C8 H8 119.1 no
C8 C9 C10 121.7(5) no
C8 C9 H9 119.1 no
C10 C9 H9 119.1 no
N2 C10 C9 128.5(5) no
N2 C10 C11 114.8(4) no
C9 C10 C11 116.6(5) no
C12 C11 C10 122.9(5) no
C12 C11 H11 118.6 no
C10 C11 H11 118.6 no
C11 C12 C7 119.8(5) no
C11 C12 H12 120.1 no
C7 C12 H12 120.1 no
N5 C13 N4 111.6(5) no
N5 C13 N3 123.9(4) no
N4 C13 N3 124.5(4) no
N4 C14 C15 105.3(5) no
N4 C14 C16 125.5(5) no
C15 C14 C16 129.1(5) no
N5 C15 C14 109.8(5) no
N5 C15 C17 125.8(5) no
C14 C15 C17 124.4(5) no
N7 C16 C14 178.1(6) no
N6 C17 C15 175.0(6) no

loop_
_geom_bond_atom_site_label_1
_geom_bond_atom_site_label_2
_geom_bond_distance
_geom_bond_publ_flag
O1 C1 1.213(7) no
O2 C1 1.323(7) no
O2 H2 0.80(6) no
O3 C4 1.324(7) no
O3 H3 0.88(5) no
O4 C4 1.187(6) no
N1 C7 1.350(7) no
N1 C6 1.449(6) no
N1 C3 1.465(6) no
N2 N3 1.278(5) no
N2 C10 1.361(6) no
N3 C13 1.384(6) no
N4 C13 1.346(6) no
N4 C14 1.347(7) no
N4 H4 0.81(5) no
N5 C13 1.325(6) no
N5 C15 1.363(6) no
N6 C17 1.127(7) no
N7 C16 1.133(6) no
C1 C2 1.483(7) no
C2 C3 1.514(7) no
C2 H2A 0.9700 no
C2 H2B 0.9700 no
C3 H3A 0.9700 no
C3 H3B 0.9700 no
C4 C5 1.502(7) no
C5 C6 1.504(7) no
C5 H5A 0.9700 no
C5 H5B 0.9700 no
C6 H6A 0.9700 no
C6 H6B 0.9700 no
C7 C8 1.408(7) no
C7 C12 1.434(7) no
C8 C9 1.353(7) no
C8 H8 0.9300 no
C9 C10 1.404(7) no
C9 H9 0.9300 no
C10 C11 1.408(7) no
C11 C12 1.356(7) no
C11 H11 0.9300 no
C12 H12 0.9300 no
C14 C15 1.392(7) no
C14 C16 1.415(8) no
C15 C17 1.427(8) no

loop_
_geom_hbond_atom_site_label_D
_geom_hbond_atom_site_label_H
_geom_hbond_atom_site_label_A
_geom_hbond_site_symmetry_A
_geom_hbond_distance_DH
_geom_hbond_distance_HA
_geom_hbond_distance_DA
_geom_hbond_angle_DHA
_geom_hbond_publ_flag
O2 H2 N5 1_656 0.80(6) 2.12(6) 2.896(6) 162(6) yes
O3 H3 N3 2_455 0.88(5) 1.89(6) 2.750(6) 165(5) yes
N4 H4 O4 1_665 0.81(5) 1.98(5) 2.740(6) 156(5) yes

loop_
_geom_torsion_atom_site_label_1
_geom_torsion_atom_site_label_2
_geom_torsion_atom_site_label_3
_geom_torsion_atom_site_label_4
_geom_torsion
_geom_torsion_publ_flag
C10 N2 N3 C13 -175.9(4) no
O1 C1 C2 C3 -1.3(8) no
O2 C1 C2 C3 177.9(5) no
C7 N1 C3 C2 -81.8(6) no
C6 N1 C3 C2 99.1(5) no
C1 C2 C3 N1 175.3(5) no
O4 C4 C5 C6 -7.2(8) no
O3 C4 C5 C6 175.8(5) no
C7 N1 C6 C5 -85.4(6) no
C3 N1 C6 C5 93.7(6) no
C4 C5 C6 N1 150.8(5) no
C6 N1 C7 C8 -4.7(8) no
C3 N1 C7 C8 176.2(5) no
C6 N1 C7 C12 174.7(5) no
C3 N1 C7 C12 -4.4(7) no
N1 C7 C8 C9 -174.8(5) no
C12 C7 C8 C9 5.8(8) no
C7 C8 C9 C10 -2.9(8) no
N3 N2 C10 C9 3.2(8) no
N3 N2 C10 C11 -179.6(5) no
C8 C9 C10 N2 175.9(5) no
C8 C9 C10 C11 -1.3(7) no
N2 C10 C11 C12 -175.1(5) no
C9 C10 C11 C12 2.4(8) no
C10 C11 C12 C7 0.5(8) no
N1 C7 C12 C11 176.1(5) no
C8 C7 C12 C11 -4.6(7) no
C15 N5 C13 N4 0.6(6) no
C15 N5 C13 N3 -179.4(5) no
C14 N4 C13 N5 0.9(6) no
C14 N4 C13 N3 -179.2(5) no
N2 N3 C13 N5 172.9(5) no
N2 N3 C13 N4 -7.0(7) no
C13 N4 C14 C15 -2.0(6) no
C13 N4 C14 C16 175.5(5) no
C13 N5 C15 C14 -1.8(6) no
C13 N5 C15 C17 176.3(6) no
N4 C14 C15 N5 2.4(6) no
C16 C14 C15 N5 -175.0(5) no
N4 C14 C15 C17 -175.8(5) no
C16 C14 C15 C17 6.9(10) no
N4 C14 C16 N7 -92(19) no
C15 C14 C16 N7 85(19) no
N5 C15 C17 N6 -143(8) no
C14 C15 C17 N6 35(9) no
